data_4330654
loop_
_publ_author_name
'Tristan A. Tronic'
'Werner Kaminsky'
'Michael K. Coggins'
'James M. Mayer'

_publ_contact_author_address
;
Department of Chemistry
University of Washington
Seattle
Washington, 98195, USA
;
_publ_contact_author_email kaminsky@chem.washington.edu
_publ_contact_author_fax 00(206)6858665
_publ_contact_author_name 'Werner Kaminsky'
_publ_contact_author_phone 00(206)5437585
_publ_section_title
;
 Synthesis, Protonation, and Reduction of Ruthenium-Peroxo Complexes with
 Pendent Nitrogen Bases
;
_journal_name_full 'Inorganic Chemistry'
_journal_page_first 10916
_journal_page_last 10928
_journal_paper_doi 10.1021/ic3013987
_journal_volume 51
_journal_year 2012
_chemical_absolute_configuration ad
_chemical_formula_moiety 'C31 H45 N2 O2 P2 Ru, C F3 O3 S, 2(C H2 Cl2), H2 O'
_chemical_formula_sum 'C34 H51 Cl4 F3 N2 O6 P2 Ru S'
_chemical_formula_weight 977.64
_chemical_name_common tt4_77
_chemical_name_systematic
;
 tt4_77
;
_space_group_IT_number 4
_symmetry_cell_setting monoclinic
_symmetry_Int_Tables_number 4
_symmetry_space_group_name_Hall 'P 2yb'
_symmetry_space_group_name_H-M 'P 1 21 1'
_atom_sites_solution_hydrogens geom
_atom_sites_solution_primary direct
_atom_sites_solution_secondary difmap
_audit_conform_dict_location ftp://ftp.iucr.org/pub/cif_core.dic
_audit_conform_dict_name cif_core.dic
_audit_conform_dict_version 2.4
_audit_creation_date 2012-04-11T11:20:29-00:00
_audit_creation_method 'WinGX routine CIF_UPDATE'
_cell_angle_alpha 90
_cell_angle_beta 105.713(4)
_cell_angle_gamma 90
_cell_formula_units_Z 2
_cell_length_a 10.9690(8)
_cell_length_b 17.1250(13)
_cell_length_c 11.8410(8)
_cell_measurement_reflns_used 346
_cell_measurement_temperature 100(2)
_cell_measurement_theta_max 20
_cell_measurement_theta_min 3
_cell_volume 2141.1(3)
_computing_cell_refinement 'SAINT (Bruker, 2007)'
_computing_data_collection 'APEX2 (Bruker, 2007)'
_computing_data_reduction 'SAINT (Bruker, 2007)'
_computing_molecular_graphics 'ORTEP-3 for Windows (Farrugia, 1997)'
_computing_publication_material 'SHELXL-97 (Sheldrick, 1997)'
_computing_structure_refinement 'SHELXL-97 (Sheldrick, 2008)'
_computing_structure_solution 'SHELXS97 (Sheldrick, 1997)'
_diffrn_ambient_temperature 100(2)
_diffrn_measured_fraction_theta_full 0.998
_diffrn_measured_fraction_theta_max 0.989
_diffrn_measurement_device_type 'Bruker APEXII CCD area-detector'
_diffrn_measurement_method '\f and \w scans'
_diffrn_radiation_monochromator graphite
_diffrn_radiation_type MoK\a
_diffrn_radiation_wavelength 0.71073
_diffrn_reflns_av_R_equivalents 0.0648
_diffrn_reflns_av_unetI/netI 0.0523
_diffrn_reflns_limit_h_max 14
_diffrn_reflns_limit_h_min -14
_diffrn_reflns_limit_k_max 22
_diffrn_reflns_limit_k_min -22
_diffrn_reflns_limit_l_max 15
_diffrn_reflns_limit_l_min -15
_diffrn_reflns_number 86557
_diffrn_reflns_theta_full 25
_diffrn_reflns_theta_max 28.41
_diffrn_reflns_theta_min 1.79
_diffrn_source 'fine-focus sealed tube'
_exptl_absorpt_coefficient_mu 0.795
_exptl_absorpt_correction_T_max 0.9613
_exptl_absorpt_correction_T_min 0.716
_exptl_absorpt_correction_type multi-scan
_exptl_absorpt_process_details '(SADABS; Bruker, 2007)'
_exptl_crystal_colour yellow
_exptl_crystal_density_diffrn 1.516
_exptl_crystal_description prism
_exptl_crystal_F_000 1004
_exptl_crystal_size_max 0.45
_exptl_crystal_size_mid 0.15
_exptl_crystal_size_min 0.05
_refine_diff_density_max 1.261
_refine_diff_density_min -1.054
_refine_diff_density_rms 0.09
_refine_ls_abs_structure_details 'Flack H D (1983), Acta Cryst. A39, 876-881'
_refine_ls_abs_structure_Flack 0.03(2)
_refine_ls_extinction_method none
_refine_ls_goodness_of_fit_ref 1.023
_refine_ls_hydrogen_treatment constr
_refine_ls_matrix_type full
_refine_ls_number_parameters 484
_refine_ls_number_reflns 10613
_refine_ls_number_restraints 13
_refine_ls_restrained_S_all 1.049
_refine_ls_R_factor_all 0.052
_refine_ls_R_factor_gt 0.039
_refine_ls_shift/su_max 0.002
_refine_ls_shift/su_mean 0
_refine_ls_structure_factor_coef Fsqd
_refine_ls_weighting_details 'calc w=1/[\s^2^(Fo^2^)+(0.0457P)^2^+1.0844P] where P=(Fo^2^+2Fc^2^)/3'
_refine_ls_weighting_scheme calc
_refine_ls_wR_factor_gt 0.0827
_refine_ls_wR_factor_ref 0.0885
_reflns_number_gt 9250
_reflns_number_total 10613
_reflns_threshold_expression >2\s(I)
_cod_data_source_file ic3013987_si_002_03.cif
_cod_data_source_block CpHRuPtBuNBnO2
_cod_database_code 4330654

loop_
_symmetry_equiv_pos_as_xyz
'x, y, z'
'-x, y+1/2, -z'

loop_
_atom_site_label
_atom_site_type_symbol
_atom_site_fract_x
_atom_site_fract_y
_atom_site_fract_z
_atom_site_U_iso_or_equiv
_atom_site_adp_type
_atom_site_occupancy
_atom_site_symmetry_multiplicity
_atom_site_calc_flag
_atom_site_refinement_flags
C1 C 0.3478(3) 0.1967(2) 0.8967(3) 0.0223(8) Uani 1 1 d .
H1 H 0.3127 0.1475 0.8683 0.027 Uiso 1 1 calc R
C2 C 0.3788(3) 0.2572(2) 0.8276(4) 0.0249(8) Uani 1 1 d .
H2 H 0.3689 0.2555 0.7454 0.03 Uiso 1 1 calc R
C3 C 0.4272(3) 0.3206(2) 0.9031(4) 0.0271(9) Uani 1 1 d .
H3 H 0.4547 0.3693 0.8804 0.033 Uiso 1 1 calc R
C4 C 0.4276(3) 0.2986(3) 1.0189(3) 0.0270(7) Uani 1 1 d .
H4 H 0.4562 0.3298 1.0873 0.032 Uiso 1 1 calc R
C5 C 0.3777(3) 0.2218(2) 1.0144(3) 0.0234(8) Uani 1 1 d .
H5 H 0.3665 0.1926 1.0791 0.028 Uiso 1 1 calc R
C6 C 0.0413(3) 0.2100(2) 0.6357(3) 0.0190(7) Uani 1 1 d .
C7 C 0.1409(4) 0.1494(2) 0.6273(3) 0.0256(8) Uani 1 1 d .
H7A H 0.2256 0.1708 0.6619 0.038 Uiso 1 1 calc R
H7B H 0.1314 0.1365 0.5447 0.038 Uiso 1 1 calc R
H7C H 0.1294 0.1021 0.6698 0.038 Uiso 1 1 calc R
C8 C 0.0600(5) 0.2845(2) 0.5727(3) 0.0340(10) Uani 1 1 d .
H8A H 0.0528 0.2729 0.4902 0.051 Uiso 1 1 calc R
H8B H 0.1441 0.306 0.6097 0.051 Uiso 1 1 calc R
H8C H -0.0049 0.3227 0.5778 0.051 Uiso 1 1 calc R
C9 C -0.0902(4) 0.1760(2) 0.5771(3) 0.0282(9) Uani 1 1 d .
H9A H -0.0924 0.1569 0.4986 0.042 Uiso 1 1 calc R
H9B H -0.1545 0.2167 0.5708 0.042 Uiso 1 1 calc R
H9C H -0.1077 0.1327 0.6246 0.042 Uiso 1 1 calc R
C10 C 0.1679(3) 0.3326(2) 1.1863(3) 0.0166(7) Uani 1 1 d .
C11 C 0.2071(4) 0.4174(2) 1.1755(3) 0.0242(8) Uani 1 1 d .
H11A H 0.2706 0.4193 1.1311 0.036 Uiso 1 1 calc R
H11B H 0.2431 0.4392 1.2539 0.036 Uiso 1 1 calc R
H11C H 0.1328 0.448 1.1345 0.036 Uiso 1 1 calc R
C12 C 0.2826(4) 0.2855(2) 1.2538(3) 0.0269(9) Uani 1 1 d .
H12A H 0.3129 0.3059 1.3338 0.04 Uiso 1 1 calc R
H12B H 0.3502 0.2898 1.2143 0.04 Uiso 1 1 calc R
H12C H 0.2586 0.2306 1.2566 0.04 Uiso 1 1 calc R
C13 C 0.0671(4) 0.3293(3) 1.2530(3) 0.0290(9) Uani 1 1 d .
H13A H -0.0022 0.365 1.2164 0.043 Uiso 1 1 calc R
H13B H 0.1045 0.3448 1.3347 0.043 Uiso 1 1 calc R
H13C H 0.0342 0.276 1.2506 0.043 Uiso 1 1 calc R
C14 C -0.0527(3) 0.33988(19) 0.9773(3) 0.0157(7) Uani 1 1 d .
H14A H -0.0948 0.3463 1.0409 0.019 Uiso 1 1 calc R
H14B H -0.04 0.3923 0.9473 0.019 Uiso 1 1 calc R
C15 C -0.0885(3) 0.2971(2) 0.7767(2) 0.0156(6) Uani 1 1 d .
H15A H -0.0672 0.3518 0.7628 0.019 Uiso 1 1 calc R
H15B H -0.1574 0.2797 0.7085 0.019 Uiso 1 1 calc R
C16 C 0.0150(3) 0.14363(19) 0.8572(3) 0.0157(7) Uani 1 1 d .
H16A H -0.0763 0.1425 0.8532 0.019 Uiso 1 1 calc R
H16B H 0.0326 0.0991 0.8107 0.019 Uiso 1 1 calc R
C17 C 0.0538(3) 0.19032(19) 1.0578(3) 0.0162(7) Uani 1 1 d .
H17A H 0.0945 0.1747 1.1399 0.019 Uiso 1 1 calc R
H17B H -0.039 0.1889 1.0459 0.019 Uiso 1 1 calc R
C18 C 0.0707(3) 0.05420(19) 1.0181(3) 0.0172(7) Uani 1 1 d .
H18A H 0.0816 0.0163 0.9585 0.021 Uiso 1 1 calc R
H18B H -0.0166 0.0486 1.0258 0.021 Uiso 1 1 calc R
C19 C 0.1641(3) 0.03599(19) 1.1343(3) 0.0164(7) Uani 1 1 d .
C20 C 0.2936(3) 0.0364(2) 1.1431(3) 0.0204(8) Uani 1 1 d .
H20 H 0.3222 0.0477 1.076 0.025 Uiso 1 1 calc R
C21 C 0.3807(4) 0.0202(2) 1.2494(3) 0.0238(8) Uani 1 1 d .
H21 H 0.4686 0.0193 1.2546 0.029 Uiso 1 1 calc R
C22 C 0.3396(4) 0.0054(2) 1.3480(3) 0.0239(8) Uani 1 1 d .
H22 H 0.3996 -0.0045 1.4211 0.029 Uiso 1 1 calc R
C23 C 0.2118(4) 0.0050(2) 1.3405(3) 0.0251(8) Uani 1 1 d .
H23 H 0.1837 -0.0059 1.408 0.03 Uiso 1 1 calc R
C24 C 0.1243(3) 0.0206(2) 1.2335(3) 0.0209(8) Uani 1 1 d .
H24 H 0.0364 0.0206 1.2284 0.025 Uiso 1 1 calc R
C25 C -0.2668(3) 0.3138(2) 0.8581(3) 0.0178(7) Uani 1 1 d .
H25A H -0.2805 0.3664 0.8225 0.021 Uiso 1 1 calc R
H25B H -0.2923 0.315 0.9321 0.021 Uiso 1 1 calc R
C26 C -0.3465(3) 0.2550(2) 0.7753(3) 0.0177(7) Uani 1 1 d .
C27 C -0.3575(3) 0.1787(2) 0.8110(3) 0.0237(8) Uani 1 1 d .
H27 H -0.3156 0.1638 0.8892 0.028 Uiso 1 1 calc R
C28 C -0.4279(4) 0.1242(2) 0.7353(4) 0.0324(10) Uani 1 1 d .
H28 H -0.4349 0.0723 0.7613 0.039 Uiso 1 1 calc R
C29 C -0.4892(4) 0.1456(3) 0.6199(4) 0.0342(10) Uani 1 1 d .
H29 H -0.5378 0.1083 0.567 0.041 Uiso 1 1 calc R
C30 C -0.4785(4) 0.2208(3) 0.5835(4) 0.0321(10) Uani 1 1 d .
H30 H -0.5202 0.2354 0.5051 0.038 Uiso 1 1 calc R
C31 C -0.4078(3) 0.2758(2) 0.6598(3) 0.0241(8) Uani 1 1 d .
H31 H -0.401 0.3276 0.6335 0.029 Uiso 1 1 calc R
C32 C 0.6877(4) 0.4252(2) 1.3223(3) 0.0243(8) Uani 1 1 d .
C33 C 0.6899(4) 0.1810(3) 1.1935(4) 0.0340(11) Uani 1 1 d .
H33A H 0.6382 0.1479 1.1298 0.041 Uiso 1 1 calc R
H33B H 0.6938 0.2341 1.1615 0.041 Uiso 1 1 calc R
C34 C 0.7679(4) -0.0149(3) 1.4070(4) 0.0326(9) Uani 1 1 d .
H34A H 0.7696 -0.0268 1.3256 0.039 Uiso 1 1 calc R
H34B H 0.736 0.0391 1.4084 0.039 Uiso 1 1 calc R
N1 N -0.1318(2) 0.29290(19) 0.8832(2) 0.0145(5) Uani 1 1 d .
N2 N 0.0881(3) 0.13404(16) 0.9787(2) 0.0147(6) Uani 1 1 d .
O2 O 0.1829(2) 0.41484(15) 0.9130(2) 0.0225(5) Uani 1 1 d .
O1 O 0.1547(2) 0.39016(15) 0.7957(2) 0.0239(6) Uani 1 1 d .
O3 O 0.8110(5) 0.4884(2) 1.1923(4) 0.0736(13) Uani 1 1 d U
O4 O 0.7157(3) 0.36384(16) 1.1345(2) 0.0302(6) Uani 1 1 d .
O5 O 0.5854(4) 0.4780(3) 1.1192(3) 0.0759(13) Uani 1 1 d U
O6 O 0.3929(3) 0.5194(2) 0.9215(3) 0.0592(11) Uani 1 1 d .
H6O H 0.4362 0.4982 0.9817 0.089 Uiso 1 1 d R
H6P H 0.3272 0.4928 0.904 0.089 Uiso 1 1 d R
F1 F 0.6770(3) 0.49233(14) 1.3759(2) 0.0385(6) Uani 1 1 d .
F2 F 0.7841(3) 0.3873(2) 1.3891(2) 0.0690(11) Uani 1 1 d .
F3 F 0.5832(3) 0.38480(19) 1.3196(3) 0.0638(10) Uani 1 1 d .
P1 P 0.05047(8) 0.23525(5) 0.79099(7) 0.01278(17) Uani 1 1 d .
P2 P 0.10184(7) 0.29093(5) 1.03498(7) 0.01248(17) Uani 1 1 d .
S1 S 0.70262(10) 0.44083(6) 1.17633(9) 0.0244(2) Uani 1 1 d .
Ru01 Ru 0.22711(2) 0.300528(14) 0.90515(2) 0.01396(6) Uani 1 1 d .
Cl1 Cl 0.84385(10) 0.14231(7) 1.24150(10) 0.0390(3) Uani 1 1 d .
Cl2 Cl 0.61764(10) 0.18552(6) 1.30973(10) 0.0352(2) Uani 1 1 d .
Cl3 Cl 0.92244(11) -0.02124(6) 1.50059(14) 0.0512(3) Uani 1 1 d .
Cl4 Cl 0.66466(10) -0.08056(8) 1.45020(12) 0.0518(4) Uani 1 1 d .

loop_
_atom_site_aniso_label
_atom_site_aniso_U_11
_atom_site_aniso_U_22
_atom_site_aniso_U_33
_atom_site_aniso_U_23
_atom_site_aniso_U_13
_atom_site_aniso_U_12
C1 0.0103(15) 0.0204(19) 0.034(2) -0.0036(16) 0.0029(15) 0.0061(14)
C2 0.0166(17) 0.029(2) 0.037(2) -0.0050(17) 0.0202(17) 0.0011(15)
C3 0.0121(15) 0.027(2) 0.045(2) 0.0005(16) 0.0133(16) -0.0033(13)
C4 0.0100(13) 0.0297(18) 0.0365(18) -0.002(2) -0.0020(13) 0.0039(19)
C5 0.0108(16) 0.025(2) 0.031(2) 0.0050(16) 0.0007(15) 0.0074(14)
C6 0.0264(19) 0.0168(17) 0.0135(16) 0.0001(13) 0.0047(14) 0.0024(14)
C7 0.030(2) 0.025(2) 0.0259(19) -0.0072(16) 0.0150(17) -0.0015(16)
C8 0.064(3) 0.021(2) 0.0214(17) 0.0022(15) 0.0196(19) 0.0008(19)
C9 0.030(2) 0.026(2) 0.0238(19) -0.0071(16) -0.0016(16) 0.0078(17)
C10 0.0186(16) 0.0145(15) 0.0145(15) -0.0007(13) 0.0005(13) -0.0018(13)
C11 0.030(2) 0.0171(19) 0.0224(18) -0.0036(15) 0.0014(16) -0.0038(15)
C12 0.0299(19) 0.022(2) 0.0228(17) -0.0015(15) -0.0037(15) 0.0028(15)
C13 0.0271(19) 0.040(2) 0.0190(18) -0.0062(16) 0.0052(16) -0.0046(17)
C14 0.0167(16) 0.0104(16) 0.0189(16) -0.0020(13) 0.0026(13) 0.0007(13)
C15 0.0154(13) 0.0131(14) 0.0158(13) 0.0011(17) 0.0000(11) -0.0011(16)
C16 0.0172(16) 0.0107(15) 0.0172(16) 0.0002(13) 0.0010(13) -0.0024(13)
C17 0.0186(16) 0.0132(16) 0.0173(16) -0.0009(13) 0.0056(14) -0.0010(13)
C18 0.0216(18) 0.0099(16) 0.0192(16) 0.0029(13) 0.0037(14) -0.0010(13)
C19 0.0216(17) 0.0089(15) 0.0169(16) 0.0017(13) 0.0022(14) -0.0009(13)
C20 0.0220(18) 0.0104(16) 0.0280(19) 0.0020(14) 0.0051(15) -0.0018(14)
C21 0.0249(19) 0.0129(18) 0.029(2) 0.0005(15) 0.0001(16) -0.0001(15)
C22 0.0256(19) 0.0169(18) 0.0232(19) 0.0009(15) -0.0036(16) 0.0048(15)
C23 0.035(2) 0.0180(18) 0.0217(18) 0.0006(15) 0.0075(17) 0.0043(16)
C24 0.0245(19) 0.0132(17) 0.0244(18) 0.0014(14) 0.0059(16) 0.0011(14)
C25 0.0137(14) 0.014(2) 0.0261(16) -0.0051(14) 0.0062(13) 0.0015(12)
C26 0.0072(15) 0.0222(19) 0.0243(17) -0.0033(14) 0.0052(13) 0.0015(13)
C27 0.0174(17) 0.0217(19) 0.032(2) -0.0030(16) 0.0063(16) 0.0021(15)
C28 0.024(2) 0.021(2) 0.055(3) -0.0086(19) 0.015(2) -0.0053(16)
C29 0.025(2) 0.037(2) 0.042(2) -0.021(2) 0.0110(19) -0.0109(18)
C30 0.023(2) 0.047(3) 0.0228(19) -0.0066(18) 0.0005(16) -0.0005(18)
C31 0.0163(17) 0.029(2) 0.0266(18) -0.0026(15) 0.0053(15) -0.0020(14)
C32 0.0217(19) 0.023(2) 0.028(2) -0.0018(16) 0.0071(16) -0.0030(15)
C33 0.034(2) 0.024(2) 0.036(2) 0.0022(19) -0.0034(19) 0.0079(18)
C34 0.038(2) 0.026(2) 0.037(2) 0.0002(18) 0.016(2) 0.0014(18)
N1 0.0109(11) 0.0150(14) 0.0172(12) -0.0044(13) 0.0030(10) -0.0004(12)
N2 0.0175(14) 0.0072(13) 0.0182(14) 0.0014(11) 0.0031(12) 0.0001(11)
O2 0.0254(13) 0.0142(12) 0.0283(14) -0.0011(10) 0.0081(11) -0.0029(10)
O1 0.0291(14) 0.0171(13) 0.0254(13) 0.0062(10) 0.0072(11) 0.0000(11)
O3 0.108(3) 0.060(2) 0.074(2) -0.0341(19) 0.061(2) -0.062(2)
O4 0.0374(16) 0.0232(15) 0.0348(15) -0.0114(12) 0.0180(13) -0.0054(12)
O5 0.092(3) 0.088(3) 0.0388(19) -0.0007(19) 0.0018(19) 0.062(2)
O6 0.041(2) 0.055(2) 0.071(3) 0.029(2) -0.0026(18) -0.0128(17)
F1 0.0516(15) 0.0323(14) 0.0336(13) -0.0118(11) 0.0150(12) -0.0008(12)
F2 0.088(2) 0.083(3) 0.0282(14) 0.0121(15) 0.0034(15) 0.048(2)
F3 0.078(2) 0.064(2) 0.073(2) -0.0250(17) 0.0582(19) -0.0417(18)
P1 0.0134(4) 0.0104(4) 0.0146(4) 0.0000(3) 0.0040(3) 0.0001(3)
P2 0.0118(3) 0.0099(4) 0.0151(3) -0.0001(3) 0.0026(3) -0.0004(3)
S1 0.0348(5) 0.0182(5) 0.0219(4) -0.0017(4) 0.0107(4) -0.0015(4)
Ru01 0.01124(11) 0.01229(12) 0.01884(12) -0.00028(13) 0.00491(9) -0.00086(12)
Cl1 0.0305(5) 0.0464(7) 0.0441(6) 0.0049(5) 0.0171(5) 0.0002(5)
Cl2 0.0297(5) 0.0308(6) 0.0467(6) -0.0008(5) 0.0129(5) 0.0041(4)
Cl3 0.0344(6) 0.0201(5) 0.0951(10) -0.0102(6) 0.0108(6) -0.0017(4)
Cl4 0.0272(5) 0.0593(8) 0.0689(8) 0.0328(7) 0.0131(6) 0.0055(5)

loop_
_atom_type_symbol
_atom_type_description
_atom_type_scat_dispersion_real
_atom_type_scat_dispersion_imag
_atom_type_scat_source
C C 0.0033 0.0016 'International Tables Vol C Tables 4.2.6.8 and 6.1.1.4'
H H 0 0 'International Tables Vol C Tables 4.2.6.8 and 6.1.1.4'
N N 0.0061 0.0033 'International Tables Vol C Tables 4.2.6.8 and 6.1.1.4'
O O 0.0106 0.006 'International Tables Vol C Tables 4.2.6.8 and 6.1.1.4'
F F 0.0171 0.0103 'International Tables Vol C Tables 4.2.6.8 and 6.1.1.4'
P P 0.1023 0.0942 'International Tables Vol C Tables 4.2.6.8 and 6.1.1.4'
S S 0.1246 0.1234 'International Tables Vol C Tables 4.2.6.8 and 6.1.1.4'
Ru Ru -1.2594 0.8363 'International Tables Vol C Tables 4.2.6.8 and 6.1.1.4'
Cl Cl 0.1484 0.1585 'International Tables Vol C Tables 4.2.6.8 and 6.1.1.4'

loop_
_geom_angle_atom_site_label_1
_geom_angle_atom_site_label_2
_geom_angle_atom_site_label_3
_geom_angle
C5 C1 C2 108.7(3)
C5 C1 Ru01 72.3(2)
C2 C1 Ru01 71.5(2)
C5 C1 H1 125.7
C2 C1 H1 125.7
Ru01 C1 H1 122.3
C3 C2 C1 107.7(4)
C3 C2 Ru01 71.3(2)
C1 C2 Ru01 71.5(2)
C3 C2 H2 126.2
C1 C2 H2 126.2
Ru01 C2 H2 122.7
C2 C3 C4 108.0(4)
C2 C3 Ru01 71.7(2)
C4 C3 Ru01 72.19(19)
C2 C3 H3 126
C4 C3 H3 126
Ru01 C3 H3 121.8
C5 C4 C3 108.0(4)
C5 C4 Ru01 71.71(19)
C3 C4 Ru01 70.79(19)
C5 C4 H4 126
C3 C4 H4 126
Ru01 C4 H4 123.2
C1 C5 C4 107.6(3)
C1 C5 Ru01 71.1(2)
C4 C5 Ru01 71.5(2)
C1 C5 H5 126.2
C4 C5 H5 126.2
Ru01 C5 H5 122.9
C8 C6 C7 110.1(3)
C8 C6 C9 109.4(3)
C7 C6 C9 108.3(3)
C8 C6 P1 108.1(2)
C7 C6 P1 111.9(2)
C9 C6 P1 109.0(3)
C6 C7 H7A 109.5
C6 C7 H7B 109.5
H7A C7 H7B 109.5
C6 C7 H7C 109.5
H7A C7 H7C 109.5
H7B C7 H7C 109.5
C6 C8 H8A 109.5
C6 C8 H8B 109.5
H8A C8 H8B 109.5
C6 C8 H8C 109.5
H8A C8 H8C 109.5
H8B C8 H8C 109.5
C6 C9 H9A 109.5
C6 C9 H9B 109.5
H9A C9 H9B 109.5
C6 C9 H9C 109.5
H9A C9 H9C 109.5
H9B C9 H9C 109.5
C13 C10 C12 108.7(3)
C13 C10 C11 109.8(3)
C12 C10 C11 109.5(3)
C13 C10 P2 109.5(2)
C12 C10 P2 110.4(2)
C11 C10 P2 108.9(2)
C10 C11 H11A 109.5
C10 C11 H11B 109.5
H11A C11 H11B 109.5
C10 C11 H11C 109.5
H11A C11 H11C 109.5
H11B C11 H11C 109.5
C10 C12 H12A 109.5
C10 C12 H12B 109.5
H12A C12 H12B 109.5
C10 C12 H12C 109.5
H12A C12 H12C 109.5
H12B C12 H12C 109.5
C10 C13 H13A 109.5
C10 C13 H13B 109.5
H13A C13 H13B 109.5
C10 C13 H13C 109.5
H13A C13 H13C 109.5
H13B C13 H13C 109.5
N1 C14 P2 109.2(2)
N1 C14 H14A 109.8
P2 C14 H14A 109.8
N1 C14 H14B 109.8
P2 C14 H14B 109.8
H14A C14 H14B 108.3
N1 C15 P1 110.4(2)
N1 C15 H15A 109.6
P1 C15 H15A 109.6
N1 C15 H15B 109.6
P1 C15 H15B 109.6
H15A C15 H15B 108.1
N2 C16 P1 113.2(2)
N2 C16 H16A 108.9
P1 C16 H16A 108.9
N2 C16 H16B 108.9
P1 C16 H16B 108.9
H16A C16 H16B 107.8
N2 C17 P2 112.9(2)
N2 C17 H17A 109
P2 C17 H17A 109
N2 C17 H17B 109
P2 C17 H17B 109
H17A C17 H17B 107.8
N2 C18 C19 111.5(3)
N2 C18 H18A 109.3
C19 C18 H18A 109.3
N2 C18 H18B 109.3
C19 C18 H18B 109.3
H18A C18 H18B 108
C24 C19 C20 119.1(3)
C24 C19 C18 121.3(3)
C20 C19 C18 119.6(3)
C21 C20 C19 120.2(4)
C21 C20 H20 119.9
C19 C20 H20 119.9
C22 C21 C20 120.1(4)
C22 C21 H21 120
C20 C21 H21 120
C23 C22 C21 120.2(3)
C23 C22 H22 119.9
C21 C22 H22 119.9
C22 C23 C24 119.7(4)
C22 C23 H23 120.2
C24 C23 H23 120.2
C19 C24 C23 120.7(4)
C19 C24 H24 119.7
C23 C24 H24 119.7
N1 C25 C26 110.1(3)
N1 C25 H25A 109.6
C26 C25 H25A 109.6
N1 C25 H25B 109.6
C26 C25 H25B 109.6
H25A C25 H25B 108.1
C27 C26 C31 118.7(3)
C27 C26 C25 120.8(3)
C31 C26 C25 120.5(3)
C28 C27 C26 121.3(4)
C28 C27 H27 119.4
C26 C27 H27 119.4
C27 C28 C29 119.7(4)
C27 C28 H28 120.2
C29 C28 H28 120.2
C30 C29 C28 119.5(4)
C30 C29 H29 120.2
C28 C29 H29 120.2
C29 C30 C31 120.8(4)
C29 C30 H30 119.6
C31 C30 H30 119.6
C30 C31 C26 120.1(4)
C30 C31 H31 120
C26 C31 H31 120
F2 C32 F3 107.9(4)
F2 C32 F1 107.5(3)
F3 C32 F1 105.8(3)
F2 C32 S1 112.7(3)
F3 C32 S1 110.9(3)
F1 C32 S1 111.8(3)
Cl1 C33 Cl2 111.0(2)
Cl1 C33 H33A 109.4
Cl2 C33 H33A 109.4
Cl1 C33 H33B 109.4
Cl2 C33 H33B 109.4
H33A C33 H33B 108
Cl3 C34 Cl4 111.2(2)
Cl3 C34 H34A 109.4
Cl4 C34 H34A 109.4
Cl3 C34 H34B 109.4
Cl4 C34 H34B 109.4
H34A C34 H34B 108
C14 N1 C15 111.6(3)
C14 N1 C25 112.2(3)
C15 N1 C25 110.9(2)
C16 N2 C17 113.0(3)
C16 N2 C18 109.5(3)
C17 N2 C18 109.3(3)
O1 O2 Ru01 69.80(14)
O2 O1 Ru01 69.66(14)
H6O O6 H6P 103.4
C15 P1 C16 105.42(16)
C15 P1 C6 102.84(15)
C16 P1 C6 105.12(16)
C15 P1 Ru01 108.57(12)
C16 P1 Ru01 113.61(11)
C6 P1 Ru01 119.90(12)
C17 P2 C14 102.02(16)
C17 P2 C10 105.43(15)
C14 P2 C10 104.95(15)
C17 P2 Ru01 113.96(11)
C14 P2 Ru01 111.74(12)
C10 P2 Ru01 117.26(11)
O3 S1 O4 114.7(2)
O3 S1 O5 115.1(3)
O4 S1 O5 114.1(2)
O3 S1 C32 104.5(2)
O4 S1 C32 103.83(18)
O5 S1 C32 102.5(2)
O2 Ru01 O1 40.54(10)
O2 Ru01 C3 95.75(13)
O1 Ru01 C3 95.32(13)
O2 Ru01 C2 123.66(13)
O1 Ru01 C2 101.25(13)
C3 Ru01 C2 36.98(14)
O2 Ru01 C1 157.39(12)
O1 Ru01 C1 135.06(13)
C3 Ru01 C1 61.64(14)
C2 Ru01 C1 36.98(14)
O2 Ru01 C4 101.20(15)
O1 Ru01 C4 123.00(15)
C3 Ru01 C4 37.02(15)
C2 Ru01 C4 61.61(15)
C1 Ru01 C4 61.30(16)
O2 Ru01 C5 134.46(13)
O1 Ru01 C5 157.05(13)
C3 Ru01 C5 61.76(15)
C2 Ru01 C5 61.64(15)
C1 Ru01 C5 36.65(14)
C4 Ru01 C5 36.82(16)
O2 Ru01 P1 108.61(8)
O1 Ru01 P1 82.65(8)
C3 Ru01 P1 137.36(11)
C2 Ru01 P1 101.39(11)
C1 Ru01 P1 90.11(10)
C4 Ru01 P1 150.15(14)
C5 Ru01 P1 114.36(10)
O2 Ru01 P2 81.16(8)
O1 Ru01 P2 106.05(8)
C3 Ru01 P2 141.00(11)
C2 Ru01 P2 152.43(11)
C1 Ru01 P2 115.86(10)
C4 Ru01 P2 105.07(10)
C5 Ru01 P2 92.91(11)
P1 Ru01 P2 78.59(3)

loop_
_geom_bond_atom_site_label_1
_geom_bond_atom_site_label_2
_geom_bond_distance
C1 C5 1.410(5)
C1 C2 1.417(6)
C1 Ru01 2.235(3)
C1 H1 0.95
C2 C3 1.415(5)
C2 Ru01 2.234(4)
C2 H2 0.95
C3 C4 1.421(6)
C3 Ru01 2.229(3)
C3 H3 0.95
C4 C5 1.420(6)
C4 Ru01 2.247(3)
C4 H4 0.95
C5 Ru01 2.250(3)
C5 H5 0.95
C6 C8 1.519(5)
C6 C7 1.529(5)
C6 C9 1.535(5)
C6 P1 1.865(3)
C7 H7A 0.98
C7 H7B 0.98
C7 H7C 0.98
C8 H8A 0.98
C8 H8B 0.98
C8 H8C 0.98
C9 H9A 0.98
C9 H9B 0.98
C9 H9C 0.98
C10 C13 1.523(5)
C10 C12 1.526(5)
C10 C11 1.531(5)
C10 P2 1.881(3)
C11 H11A 0.98
C11 H11B 0.98
C11 H11C 0.98
C12 H12A 0.98
C12 H12B 0.98
C12 H12C 0.98
C13 H13A 0.98
C13 H13B 0.98
C13 H13C 0.98
C14 N1 1.455(4)
C14 P2 1.848(3)
C14 H14A 0.99
C14 H14B 0.99
C15 N1 1.465(4)
C15 P1 1.826(3)
C15 H15A 0.99
C15 H15B 0.99
C16 N2 1.454(4)
C16 P1 1.842(3)
C16 H16A 0.99
C16 H16B 0.99
C17 N2 1.463(4)
C17 P2 1.843(3)
C17 H17A 0.99
C17 H17B 0.99
C18 N2 1.474(4)
C18 C19 1.510(5)
C18 H18A 0.99
C18 H18B 0.99
C19 C24 1.384(5)
C19 C20 1.396(5)
C20 C21 1.386(5)
C20 H20 0.95
C21 C22 1.383(6)
C21 H21 0.95
C22 C23 1.380(6)
C22 H22 0.95
C23 C24 1.393(5)
C23 H23 0.95
C24 H24 0.95
C25 N1 1.473(4)
C25 C26 1.508(5)
C25 H25A 0.99
C25 H25B 0.99
C26 C27 1.389(5)
C26 C31 1.396(5)
C27 C28 1.378(5)
C27 H27 0.95
C28 C29 1.398(6)
C28 H28 0.95
C29 C30 1.374(7)
C29 H29 0.95
C30 C31 1.388(5)
C30 H30 0.95
C31 H31 0.95
C32 F2 1.308(5)
C32 F3 1.331(5)
C32 F1 1.334(4)
C32 S1 1.800(4)
C33 Cl1 1.759(4)
C33 Cl2 1.766(5)
C33 H33A 0.99
C33 H33B 0.99
C34 Cl3 1.759(5)
C34 Cl4 1.768(4)
C34 H34A 0.99
C34 H34B 0.99
O2 O1 1.404(4)
O2 Ru01 2.025(3)
O1 Ru01 2.027(2)
O3 S1 1.411(4)
O4 S1 1.429(3)
O5 S1 1.430(4)
O6 H6O 0.8257
O6 H6P 0.8292
P1 Ru01 2.3264(9)
P2 Ru01 2.3286(9)
